data_7029529
loop_
_publ_author_name
'Kinauer, Markus'
'Scheibel, Markus G.'
'Abbenseth, Josh'
'Heinemann, Frank W.'
'Stollberg, Peter'
'W\"urtele, Christian'
'Schneider, Sven'

_publ_section_title
;
 [IrCl{N(CHCHPtBu2)2}](-): a versatile source of the Ir(I)(PNP) pincer
 platform.
;
_journal_issue 11
_journal_name_full 'Dalton transactions (Cambridge, England : 2003)'
_journal_page_first 4506
_journal_page_last 4513
_journal_paper_doi 10.1039/c3dt53304b
_journal_volume 43
_journal_year 2014
_chemical_formula_sum 'C26 H46 Ir N P2'
_chemical_formula_weight 626.78
_chemical_name_systematic
;
 ?
;
_space_group_crystal_system monoclinic
_space_group_IT_number 14
_space_group_name_Hall '-P 2yn'
_space_group_name_H-M_alt 'P 1 21/n 1'
_symmetry_space_group_name_Hall '-P 2yn'
_symmetry_space_group_name_H-M 'P 1 21/n 1'
_atom_sites_solution_hydrogens mixed
_audit_creation_method SHELXL-2013
_cell_angle_alpha 90
_cell_angle_beta 100.058(5)
_cell_angle_gamma 90
_cell_formula_units_Z 4
_cell_length_a 8.896(2)
_cell_length_b 29.428(7)
_cell_length_c 10.601(2)
_cell_measurement_reflns_used 6148
_cell_measurement_temperature 100(2)
_cell_measurement_theta_max 20.43
_cell_measurement_theta_min 2.18
_cell_volume 2732.6(10)
_computing_cell_refinement 'Bruker SAINT'
_computing_data_collection 'Bruker APEX2'
_computing_data_reduction 'Bruker SAINT'
_computing_structure_refinement 'SHELXL-2013 (Sheldrick, 2013)'
_computing_structure_solution 'SHELXS-2013 (Sheldrick, 2013)'
_diffrn_ambient_temperature 100(2)
_diffrn_measured_fraction_theta_full 0.998
_diffrn_measured_fraction_theta_max 0.988
_diffrn_measurement_device_type 'Bruker APEX-II CCD'
_diffrn_measurement_method '\w scans'
_diffrn_radiation_type AgK\a
_diffrn_radiation_wavelength 0.56086
_diffrn_reflns_av_R_equivalents 0.0561
_diffrn_reflns_av_unetI/netI 0.0476
_diffrn_reflns_Laue_measured_fraction_full 0.998
_diffrn_reflns_Laue_measured_fraction_max 0.988
_diffrn_reflns_limit_h_max 11
_diffrn_reflns_limit_h_min -11
_diffrn_reflns_limit_k_max 36
_diffrn_reflns_limit_k_min -36
_diffrn_reflns_limit_l_max 13
_diffrn_reflns_limit_l_min -13
_diffrn_reflns_number 24583
_diffrn_reflns_point_group_measured_fraction_full 0.998
_diffrn_reflns_point_group_measured_fraction_max 0.988
_diffrn_reflns_theta_full 19.665
_diffrn_reflns_theta_max 20.554
_diffrn_reflns_theta_min 1.634
_diffrn_source 'micro source'
_exptl_absorpt_coefficient_mu 2.729
_exptl_absorpt_correction_T_max 0.5599
_exptl_absorpt_correction_T_min 0.4793
_exptl_absorpt_correction_type multi-scan
_exptl_absorpt_process_details SADABS
_exptl_crystal_colour red
_exptl_crystal_density_diffrn 1.524
_exptl_crystal_description block
_exptl_crystal_F_000 1264
_exptl_crystal_size_max 0.110
_exptl_crystal_size_mid 0.070
_exptl_crystal_size_min 0.060
_refine_diff_density_max 1.428
_refine_diff_density_min -3.398
_refine_diff_density_rms 0.173
_refine_ls_extinction_method none
_refine_ls_goodness_of_fit_ref 1.134
_refine_ls_hydrogen_treatment mixed
_refine_ls_matrix_type full
_refine_ls_number_parameters 287
_refine_ls_number_reflns 5543
_refine_ls_number_restraints 89
_refine_ls_restrained_S_all 1.126
_refine_ls_R_factor_all 0.0615
_refine_ls_R_factor_gt 0.0494
_refine_ls_shift/su_max 0.001
_refine_ls_shift/su_mean 0.000
_refine_ls_structure_factor_coef Fsqd
_refine_ls_weighting_details 'w=1/[\s^2^(Fo^2^)+(0.1000P)^2^] where P=(Fo^2^+2Fc^2^)/3'
_refine_ls_weighting_scheme calc
_refine_ls_wR_factor_gt 0.1477
_refine_ls_wR_factor_ref 0.1545
_reflns_Friedel_coverage 0.000
_reflns_number_gt 4733
_reflns_number_total 5543
_reflns_threshold_expression 'I > 2\s(I)'
_cod_data_source_file c3dt53304b.txt
_cod_data_source_block cw35_0m_a
_cod_original_cell_volume 2732.5(11)
_cod_database_code 7029529
_shelx_space_group_comment
;
The symmetry employed for this shelxl refinement is uniquely defined
by the following loop, which should always be used as a source of
symmetry information in preference to the above space-group names.
They are only intended as comments.
;
_shelx_estimated_absorpt_t_min 0.753
_shelx_estimated_absorpt_t_max 0.853
_shelxl_version_number 2013-4

loop_
_space_group_symop_operation_xyz
'x, y, z'
'-x+1/2, y+1/2, -z+1/2'
'-x, -y, -z'
'x-1/2, -y-1/2, z-1/2'

loop_
_atom_site_label
_atom_site_type_symbol
_atom_site_fract_x
_atom_site_fract_y
_atom_site_fract_z
_atom_site_U_iso_or_equiv
_atom_site_adp_type
_atom_site_occupancy
_atom_site_site_symmetry_order
_atom_site_calc_flag
_atom_site_refinement_flags_posn
_atom_site_refinement_flags_adp
C1 C 0.6608(9) 0.3094(3) 1.1200(7) 0.0229(17) Uani 1 1 d . U
H1 H 0.6326 0.2846 1.1684 0.027 Uiso 1 1 calc R U
C2 C 0.7622(11) 0.3407(3) 1.1792(7) 0.028(2) Uani 1 1 d . U
H2 H 0.8102 0.3374 1.2661 0.034 Uiso 1 1 calc R U
C3 C 0.7055(11) 0.4369(3) 1.1521(7) 0.0294(18) Uani 1 1 d . U
C4 C 0.5300(11) 0.4244(4) 1.1238(10) 0.049(3) Uani 1 1 d . U
H4A H 0.4953 0.4221 1.0311 0.073 Uiso 1 1 calc R U
H4B H 0.4717 0.4481 1.1589 0.073 Uiso 1 1 calc R U
H4C H 0.5143 0.3952 1.1641 0.073 Uiso 1 1 calc R U
C5 C 0.7287(14) 0.4820(3) 1.0862(8) 0.045(3) Uani 1 1 d . U
H5A H 0.7193 0.4770 0.9937 0.068 Uiso 1 1 calc R U
H5B H 0.8306 0.4939 1.1202 0.068 Uiso 1 1 calc R U
H5C H 0.6512 0.5038 1.1024 0.068 Uiso 1 1 calc R U
C6 C 0.7476(12) 0.4432(3) 1.2991(7) 0.037(2) Uani 1 1 d . U
H6A H 0.8532 0.4540 1.3212 0.055 Uiso 1 1 calc R U
H6B H 0.7374 0.4141 1.3417 0.055 Uiso 1 1 calc R U
H6C H 0.6789 0.4656 1.3272 0.055 Uiso 1 1 calc R U
C7 C 1.0144(10) 0.3935(3) 1.1121(8) 0.0273(18) Uani 1 1 d . U
C8 C 1.0669(12) 0.4380(3) 1.0580(10) 0.046(3) Uani 1 1 d . U
H8A H 1.0086 0.4431 0.9718 0.069 Uiso 1 1 calc R U
H8B H 1.1758 0.4359 1.0537 0.069 Uiso 1 1 calc R U
H8C H 1.0497 0.4633 1.1138 0.069 Uiso 1 1 calc R U
C9 C 1.0849(13) 0.3898(4) 1.2570(9) 0.048(3) Uani 1 1 d . U
H9A H 1.1965 0.3905 1.2673 0.072 Uiso 1 1 calc R U
H9B H 1.0526 0.3612 1.2914 0.072 Uiso 1 1 calc R U
H9C H 1.0498 0.4153 1.3035 0.072 Uiso 1 1 calc R U
C10 C 1.0733(12) 0.3534(4) 1.0417(11) 0.042(2) Uani 1 1 d . U
H10A H 1.0280 0.3547 0.9506 0.064 Uiso 1 1 calc R U
H10B H 1.0447 0.3248 1.0784 0.064 Uiso 1 1 calc R U
H10C H 1.1847 0.3552 1.0512 0.064 Uiso 1 1 calc R U
C11 C 0.5055(8) 0.2795(3) 0.9370(7) 0.0215(17) Uani 1 1 d . U
H11 H 0.4766 0.2555 0.9879 0.026 Uiso 1 1 calc R U
C12 C 0.4515(8) 0.2795(3) 0.8096(7) 0.0169(15) Uani 1 1 d . U
H12 H 0.3851 0.2565 0.7695 0.020 Uiso 1 1 calc R U
C13 C 0.3354(10) 0.3579(3) 0.6582(10) 0.030(2) Uani 1 1 d . U
C14 C 0.3074(11) 0.3857(3) 0.7744(10) 0.038(2) Uani 1 1 d . U
H14A H 0.3962 0.4051 0.8040 0.057 Uiso 1 1 calc R U
H14B H 0.2916 0.3651 0.8435 0.057 Uiso 1 1 calc R U
H14C H 0.2167 0.4048 0.7497 0.057 Uiso 1 1 calc R U
C15 C 0.1920(11) 0.3282(3) 0.6147(11) 0.047(3) Uani 1 1 d . U
H15A H 0.1016 0.3478 0.5967 0.071 Uiso 1 1 calc R U
H15B H 0.1803 0.3067 0.6828 0.071 Uiso 1 1 calc R U
H15C H 0.2034 0.3115 0.5370 0.071 Uiso 1 1 calc R U
C16 C 0.3607(13) 0.3911(4) 0.5527(10) 0.052(3) Uani 1 1 d . U
H16A H 0.3628 0.3743 0.4732 0.077 Uiso 1 1 calc R U
H16B H 0.4581 0.4069 0.5788 0.077 Uiso 1 1 calc R U
H16C H 0.2774 0.4133 0.5387 0.077 Uiso 1 1 calc R U
C17 C 0.5972(11) 0.2969(3) 0.5903(8) 0.034(2) Uani 1 1 d . U
C18 C 0.7143(11) 0.2620(4) 0.6614(10) 0.045(2) Uani 1 1 d . U
H18A H 0.7620 0.2454 0.5988 0.067 Uiso 1 1 calc R U
H18B H 0.6614 0.2406 0.7094 0.067 Uiso 1 1 calc R U
H18C H 0.7930 0.2782 0.7209 0.067 Uiso 1 1 calc R U
C19 C 0.6816(14) 0.3310(4) 0.5195(10) 0.058(3) Uani 1 1 d . U
H19A H 0.7317 0.3149 0.4574 0.086 Uiso 1 1 calc R U
H19B H 0.7585 0.3470 0.5812 0.086 Uiso 1 1 calc R U
H19C H 0.6086 0.3530 0.4745 0.086 Uiso 1 1 calc R U
C20 C 0.4735(12) 0.2718(4) 0.4952(9) 0.041(2) Uani 1 1 d . U
H20A H 0.4006 0.2939 0.4505 0.061 Uiso 1 1 calc R U
H20B H 0.4197 0.2503 0.5421 0.061 Uiso 1 1 calc R U
H20C H 0.5217 0.2553 0.4326 0.061 Uiso 1 1 calc R U
C21 C 0.7382(9) 0.4175(3) 0.7738(7) 0.0182(15) Uani 1 1 d . U
C22 C 0.6503(10) 0.4572(3) 0.7426(7) 0.0251(17) Uani 1 1 d . U
H22 H 0.5585 0.4607 0.7759 0.030 Uiso 1 1 calc R U
C23 C 0.6932(11) 0.4916(3) 0.6644(7) 0.0269(18) Uani 1 1 d . U
H23 H 0.6310 0.5179 0.6462 0.032 Uiso 1 1 calc R U
C24 C 0.8260(10) 0.4875(3) 0.6138(7) 0.029(2) Uani 1 1 d . U
H24 H 0.8537 0.5100 0.5580 0.035 Uiso 1 1 calc R U
C25 C 0.9167(10) 0.4501(3) 0.6458(8) 0.030(2) Uani 1 1 d . U
H25 H 1.0108 0.4475 0.6156 0.037 Uiso 1 1 calc R U
C26 C 0.8722(10) 0.4156(3) 0.7227(8) 0.0270(18) Uani 1 1 d . U
H26 H 0.9363 0.3898 0.7409 0.032 Uiso 1 1 calc R U
H111 H 0.814(11) 0.340(3) 0.845(9) 0.04(3) Uiso 1 1 d . .
N1 N 0.5994(7) 0.3126(2) 0.9947(6) 0.0160(13) Uani 1 1 d . U
P1 P 0.7999(3) 0.38806(7) 1.0843(2) 0.0238(5) Uani 1 1 d . U
P2 P 0.5133(2) 0.32573(7) 0.72111(18) 0.0166(4) Uani 1 1 d . U
Ir1 Ir 0.66893(3) 0.36548(2) 0.88356(3) 0.01605(14) Uani 1 1 d . U

loop_
_atom_site_aniso_label
_atom_site_aniso_U_11
_atom_site_aniso_U_22
_atom_site_aniso_U_33
_atom_site_aniso_U_23
_atom_site_aniso_U_13
_atom_site_aniso_U_12
C1 0.023(4) 0.026(4) 0.021(4) 0.016(3) 0.005(3) 0.003(3)
C2 0.055(6) 0.019(4) 0.008(3) 0.008(3) -0.004(4) -0.005(4)
C3 0.050(5) 0.024(4) 0.012(4) -0.001(3) 0.000(4) -0.003(4)
C4 0.040(5) 0.057(7) 0.043(6) -0.036(5) -0.011(4) 0.018(4)
C5 0.097(8) 0.021(4) 0.020(4) 0.001(4) 0.013(5) 0.012(5)
C6 0.056(6) 0.042(6) 0.011(4) 0.000(4) 0.003(4) -0.008(5)
C7 0.038(4) 0.027(5) 0.014(4) 0.011(3) -0.005(3) -0.006(3)
C8 0.043(5) 0.038(5) 0.049(6) 0.027(5) -0.017(5) -0.020(5)
C9 0.057(6) 0.061(7) 0.019(4) 0.012(4) -0.013(4) -0.002(6)
C10 0.032(5) 0.044(5) 0.047(6) -0.002(5) -0.004(5) -0.001(4)
C11 0.019(4) 0.027(4) 0.021(4) 0.014(3) 0.008(3) -0.006(3)
C12 0.011(3) 0.025(4) 0.015(3) 0.003(3) 0.005(3) -0.007(3)
C13 0.028(4) 0.023(4) 0.033(5) -0.001(3) -0.016(4) 0.004(3)
C14 0.028(5) 0.025(5) 0.059(6) -0.002(4) -0.002(4) 0.006(4)
C15 0.028(5) 0.037(6) 0.065(7) -0.001(5) -0.024(5) 0.001(4)
C16 0.065(7) 0.038(6) 0.035(5) 0.012(4) -0.038(5) -0.008(5)
C17 0.037(5) 0.046(6) 0.023(4) -0.013(4) 0.018(4) -0.013(4)
C18 0.033(5) 0.052(6) 0.051(6) -0.023(5) 0.010(4) 0.002(4)
C19 0.083(8) 0.069(7) 0.031(5) -0.017(5) 0.041(6) -0.037(6)
C20 0.051(6) 0.047(6) 0.027(5) -0.019(4) 0.012(4) -0.010(5)
C21 0.027(4) 0.022(4) 0.005(3) 0.004(3) 0.000(3) -0.007(3)
C22 0.037(5) 0.021(4) 0.017(4) 0.004(3) 0.004(3) -0.005(3)
C23 0.045(5) 0.021(4) 0.013(4) 0.001(3) 0.001(4) -0.007(4)
C24 0.040(5) 0.026(5) 0.020(4) 0.009(3) 0.000(4) -0.014(4)
C25 0.024(4) 0.045(5) 0.021(4) 0.018(4) 0.002(3) -0.010(4)
C26 0.024(4) 0.029(5) 0.027(5) 0.014(3) 0.001(3) -0.005(3)
N1 0.017(3) 0.020(3) 0.012(3) 0.009(2) 0.005(2) -0.001(2)
P1 0.0384(12) 0.0183(11) 0.0107(9) 0.0051(8) -0.0068(9) -0.0049(9)
P2 0.0175(10) 0.0192(10) 0.0128(9) 0.0007(8) 0.0014(8) -0.0043(8)
Ir1 0.0221(2) 0.0155(2) 0.00971(19) 0.00459(11) 0.00051(13) -0.00301(12)

loop_
_atom_type_symbol
_atom_type_description
_atom_type_scat_dispersion_real
_atom_type_scat_dispersion_imag
_atom_type_scat_source
C C 0.0015 0.0009 'International Tables Vol C Tables 4.2.6.8 and 6.1.1.4'
H H 0.0000 0.0000 'International Tables Vol C Tables 4.2.6.8 and 6.1.1.4'
N N 0.0030 0.0019 'International Tables Vol C Tables 4.2.6.8 and 6.1.1.4'
P P 0.0667 0.0580 'International Tables Vol C Tables 4.2.6.8 and 6.1.1.4'
Ir Ir -0.5977 5.4269 'International Tables Vol C Tables 4.2.6.8 and 6.1.1.4'

loop_
_geom_angle_atom_site_label_1
_geom_angle_atom_site_label_2
_geom_angle_atom_site_label_3
_geom_angle
N1 C1 C2 121.9(7)
C1 C2 P1 116.3(6)
C5 C3 C6 109.1(7)
C5 C3 C4 108.9(8)
C6 C3 C4 106.0(8)
C5 C3 P1 112.6(6)
C6 C3 P1 115.7(6)
C4 C3 P1 104.1(6)
C8 C7 C10 108.8(8)
C8 C7 C9 109.4(8)
C10 C7 C9 108.2(8)
C8 C7 P1 112.3(6)
C10 C7 P1 106.3(6)
C9 C7 P1 111.7(7)
C12 C11 N1 122.2(7)
C11 C12 P2 115.8(6)
C16 C13 C14 108.0(8)
C16 C13 C15 111.1(8)
C14 C13 C15 107.4(9)
C16 C13 P2 111.2(7)
C14 C13 P2 103.3(6)
C15 C13 P2 115.1(6)
C19 C17 C20 110.4(8)
C19 C17 C18 109.0(9)
C20 C17 C18 109.9(8)
C19 C17 P2 110.9(7)
C20 C17 P2 111.5(6)
C18 C17 P2 104.9(6)
C26 C21 C22 114.7(7)
C26 C21 Ir1 123.1(6)
C22 C21 Ir1 122.2(6)
C23 C22 C21 122.6(8)
C24 C23 C22 120.2(8)
C25 C24 C23 118.7(8)
C24 C25 C26 120.7(8)
C21 C26 C25 123.1(8)
C1 N1 C11 120.3(7)
C1 N1 Ir1 119.6(5)
C11 N1 Ir1 119.7(5)
C2 P1 C3 104.0(4)
C2 P1 C7 105.2(4)
C3 P1 C7 112.7(4)
C2 P1 Ir1 100.3(3)
C3 P1 Ir1 112.5(3)
C7 P1 Ir1 119.7(3)
C12 P2 C13 104.7(4)
C12 P2 C17 103.9(4)
C13 P2 C17 112.7(5)
C12 P2 Ir1 101.0(2)
C13 P2 Ir1 111.6(3)
C17 P2 Ir1 120.6(3)
C21 Ir1 N1 179.8(3)
C21 Ir1 P2 98.7(2)
N1 Ir1 P2 81.26(18)
C21 Ir1 P1 98.7(2)
N1 Ir1 P1 81.33(18)
P2 Ir1 P1 162.58(7)

loop_
_geom_bond_atom_site_label_1
_geom_bond_atom_site_label_2
_geom_bond_distance
C1 N1 1.348(10)
C1 C2 1.362(12)
C2 P1 1.786(8)
C3 C5 1.530(12)
C3 C6 1.549(11)
C3 C4 1.581(14)
C3 P1 1.870(9)
C7 C8 1.535(11)
C7 C10 1.535(14)
C7 C9 1.559(11)
C7 P1 1.886(9)
C11 C12 1.352(10)
C11 N1 1.357(10)
C12 P2 1.792(7)
C13 C16 1.532(14)
C13 C14 1.535(14)
C13 C15 1.547(12)
C13 P2 1.864(9)
C17 C19 1.526(13)
C17 C20 1.545(13)
C17 C18 1.559(14)
C17 P2 1.887(9)
C21 C26 1.393(12)
C21 C22 1.413(11)
C21 Ir1 2.080(7)
C22 C23 1.405(11)
C23 C24 1.386(12)
C24 C25 1.371(13)
C25 C26 1.401(11)
N1 Ir1 2.109(6)
P1 Ir1 2.337(2)
P2 Ir1 2.3276(19)

loop_
_geom_torsion_atom_site_label_1
_geom_torsion_atom_site_label_2
_geom_torsion_atom_site_label_3
_geom_torsion_atom_site_label_4
_geom_torsion
N1 C1 C2 P1 3.9(12)
N1 C11 C12 P2 0.6(11)
C26 C21 C22 C23 1.1(11)
Ir1 C21 C22 C23 -177.5(6)
C21 C22 C23 C24 0.3(12)
C22 C23 C24 C25 -2.6(12)
C23 C24 C25 C26 3.3(13)
C22 C21 C26 C25 -0.4(12)
Ir1 C21 C26 C25 178.2(6)
C24 C25 C26 C21 -1.9(13)
C2 C1 N1 C11 176.2(8)
C2 C1 N1 Ir1 3.1(11)
C12 C11 N1 C1 -174.4(7)
C12 C11 N1 Ir1 -1.3(10)
C1 C2 P1 C3 109.0(8)
C1 C2 P1 C7 -132.4(7)
C1 C2 P1 Ir1 -7.5(8)
C5 C3 P1 C2 178.1(7)
C6 C3 P1 C2 51.7(8)
C4 C3 P1 C2 -64.1(7)
C5 C3 P1 C7 64.7(7)
C6 C3 P1 C7 -61.7(7)
C4 C3 P1 C7 -177.5(6)
C5 C3 P1 Ir1 -74.3(7)
C6 C3 P1 Ir1 159.3(6)
C4 C3 P1 Ir1 43.5(6)
C8 C7 P1 C2 -169.2(7)
C10 C7 P1 C2 72.0(7)
C9 C7 P1 C2 -45.9(8)
C8 C7 P1 C3 -56.5(8)
C10 C7 P1 C3 -175.3(6)
C9 C7 P1 C3 66.8(7)
C8 C7 P1 Ir1 79.2(7)
C10 C7 P1 Ir1 -39.6(7)
C9 C7 P1 Ir1 -157.5(6)
C11 C12 P2 C13 -115.7(7)
C11 C12 P2 C17 125.9(7)
C11 C12 P2 Ir1 0.3(6)
C16 C13 P2 C12 -165.4(7)
C14 C13 P2 C12 79.0(7)
C15 C13 P2 C12 -37.9(9)
C16 C13 P2 C17 -53.1(8)
C14 C13 P2 C17 -168.8(6)
C15 C13 P2 C17 74.4(9)
C16 C13 P2 Ir1 86.2(7)
C14 C13 P2 Ir1 -29.5(7)
C15 C13 P2 Ir1 -146.3(7)
C19 C17 P2 C12 -169.8(7)
C20 C17 P2 C12 66.6(8)
C18 C17 P2 C12 -52.2(7)
C19 C17 P2 C13 77.4(8)
C20 C17 P2 C13 -46.1(8)
C18 C17 P2 C13 -165.0(6)
C19 C17 P2 Ir1 -57.8(8)
C20 C17 P2 Ir1 178.7(6)
C18 C17 P2 Ir1 59.8(7)
